data_4506466
loop_
_publ_author_name
'Zhang, Ming-Dao'
'Di, Chang-Miao'
'Qin, Ling'
'Yao, Xiao-Qiang'
'Li, Yi-Zhi'
'Guo, Zi-Jian'
'Zheng, He-Gen'

_publ_section_title
;
 Diverse Structures of Metal--Organic Frameworks Based on a New Star-Like
 Tri(4-pyridylphenyl)amine Ligand
;
_journal_issue 8
_journal_name_full 'Crystal Growth &amp; Design'
_journal_page_first 3957
_journal_paper_doi 10.1021/cg300386p
_journal_volume 12
_journal_year 2012
_chemical_formula_moiety 'C41 H36 N4 Ni O5'
_chemical_formula_sum 'C41 H36 N4 Ni O5'
_chemical_formula_weight 723.45
_chemical_name_systematic
; 
 ? 
;
_space_group_IT_number 14
_symmetry_cell_setting monoclinic
_symmetry_space_group_name_Hall '-P 2yn'
_symmetry_space_group_name_H-M 'P 1 21/n 1'
_atom_sites_solution_hydrogens geom
_atom_sites_solution_primary direct
_atom_sites_solution_secondary difmap
_audit_creation_method SHELXL-97
_cell_angle_alpha 90.00
_cell_angle_beta 91.215(3)
_cell_angle_gamma 90.00
_cell_formula_units_Z 4
_cell_length_a 17.005(2)
_cell_length_b 10.5930(13)
_cell_length_c 24.0013(19)
_cell_measurement_reflns_used 8623
_cell_measurement_temperature 291(2)
_cell_measurement_theta_max 27.616
_cell_measurement_theta_min 2.396
_cell_volume 4322.5(8)
_computing_structure_refinement 'SHELXL-97 (Sheldrick, 1997)'
_computing_structure_solution 'SHELXS-97 (Sheldrick, 1990)'
_diffrn_ambient_temperature 291(2)
_diffrn_measured_fraction_theta_full 0.999
_diffrn_measured_fraction_theta_max 0.999
_diffrn_radiation_monochromator graphite
_diffrn_radiation_source 'fine-focus sealed tube'
_diffrn_radiation_type MoK\a
_diffrn_radiation_wavelength 0.71073
_diffrn_reflns_av_R_equivalents 0.0441
_diffrn_reflns_av_sigmaI/netI 0.0591
_diffrn_reflns_limit_h_max 20
_diffrn_reflns_limit_h_min -18
_diffrn_reflns_limit_k_max 13
_diffrn_reflns_limit_k_min -13
_diffrn_reflns_limit_l_max 28
_diffrn_reflns_limit_l_min -29
_diffrn_reflns_number 25240
_diffrn_reflns_theta_full 26.00
_diffrn_reflns_theta_max 26.00
_diffrn_reflns_theta_min 1.45
_exptl_absorpt_coefficient_mu 0.491
_exptl_absorpt_correction_T_max 0.898
_exptl_absorpt_correction_T_min 0.868
_exptl_absorpt_correction_type multi-scan
_exptl_crystal_colour green
_exptl_crystal_density_diffrn 1.112
_exptl_crystal_density_method 'not measured'
_exptl_crystal_description block
_exptl_crystal_F_000 1512
_exptl_crystal_size_max 0.30
_exptl_crystal_size_mid 0.24
_exptl_crystal_size_min 0.22
_refine_diff_density_max 0.294
_refine_diff_density_min -0.284
_refine_diff_density_rms 0.048
_refine_ls_extinction_method none
_refine_ls_goodness_of_fit_ref 1.035
_refine_ls_hydrogen_treatment constr
_refine_ls_matrix_type full
_refine_ls_number_parameters 460
_refine_ls_number_reflns 8483
_refine_ls_number_restraints 6
_refine_ls_restrained_S_all 1.038
_refine_ls_R_factor_all 0.0734
_refine_ls_R_factor_gt 0.0529
_refine_ls_shift/su_max 0.000
_refine_ls_shift/su_mean 0.000
_refine_ls_structure_factor_coef Fsqd
_refine_ls_weighting_details 'calc w=1/[\s^2^(Fo^2^)+(0.0400P)^2^+1.5500P] where P=(Fo^2^+2Fc^2^)/3'
_refine_ls_weighting_scheme calc
_refine_ls_wR_factor_gt 0.1026
_refine_ls_wR_factor_ref 0.1069
_reflns_number_gt 6170
_reflns_number_total 8483
_reflns_threshold_expression >2sigma(I)
_cod_data_source_file cg300386p_si_002.cif
_cod_data_source_block 4
_cod_depositor_comments
;
The following automatic conversions were performed:

'_symmetry_cell_setting' value 'Monoclinic' changed to 'monoclinic'
according to /home/saulius/struct/CIF-dictionaries/cif_core.dic
dictionary named 'cif_core.dic' version 2.4.2 from 2011-04-26.

Automatic conversion script
Id: cif_fix_values 1891 2012-01-12 08:04:46Z andrius 
;
_cod_original_sg_symbol_Hall -P2yn
_cod_original_sg_symbol_H-M P2(1)/n
_cod_database_code 4506466

loop_
_symmetry_equiv_pos_as_xyz
'x, y, z'
'-x+1/2, y+1/2, -z+1/2'
'-x, -y, -z'
'x-1/2, -y-1/2, z-1/2'

loop_
_atom_site_label
_atom_site_type_symbol
_atom_site_fract_x
_atom_site_fract_y
_atom_site_fract_z
_atom_site_U_iso_or_equiv
_atom_site_adp_type
_atom_site_occupancy
_atom_site_symmetry_multiplicity
_atom_site_calc_flag
_atom_site_refinement_flags
C1 C 0.75723(18) -0.0419(3) 0.57388(12) 0.0440(7) Uani 1 1 d U
H1 H 0.7630 -0.0174 0.6109 0.053 Uiso 1 1 calc R
C2 C 0.75656(18) 0.0472(3) 0.53223(12) 0.0482(7) Uani 1 1 d .
H2 H 0.7609 0.1321 0.5416 0.058 Uiso 1 1 calc R
C3 C 0.74954(15) 0.0134(3) 0.47686(11) 0.0402(6) Uani 1 1 d .
C4 C 0.74374(17) -0.1145(3) 0.46324(12) 0.0451(7) Uani 1 1 d .
H4 H 0.7405 -0.1394 0.4261 0.054 Uiso 1 1 calc R
C5 C 0.74287(18) -0.2035(3) 0.50484(11) 0.0465(7) Uani 1 1 d .
H5 H 0.7379 -0.2884 0.4955 0.056 Uiso 1 1 calc R
C6 C 0.75144(16) 0.1152(3) 0.43332(12) 0.0412(6) Uani 1 1 d .
C7 C 0.81005(16) 0.2064(3) 0.43247(12) 0.0436(7) Uani 1 1 d .
H7 H 0.8502 0.2039 0.4593 0.052 Uiso 1 1 calc R
C8 C 0.81024(17) 0.3003(3) 0.39300(11) 0.0435(7) Uani 1 1 d .
H8 H 0.8501 0.3604 0.3937 0.052 Uiso 1 1 calc R
C9 C 0.75137(15) 0.3062(3) 0.35209(12) 0.0413(6) Uani 1 1 d .
C10 C 0.69288(16) 0.2144(3) 0.35231(12) 0.0423(6) Uani 1 1 d .
H10 H 0.6530 0.2170 0.3252 0.051 Uiso 1 1 calc R
C11 C 0.69264(16) 0.1190(3) 0.39186(10) 0.0404(6) Uani 1 1 d .
H11 H 0.6534 0.0578 0.3908 0.048 Uiso 1 1 calc R
C12 C 1.14729(19) 0.7363(3) 0.22596(14) 0.0568(8) Uani 1 1 d U
H12 H 1.1833 0.7823 0.2475 0.068 Uiso 1 1 calc R
C13 C 1.08548(17) 0.6800(3) 0.25143(13) 0.0469(7) Uani 1 1 d U
H13 H 1.0819 0.6839 0.2900 0.056 Uiso 1 1 calc R
C14 C 1.02971(17) 0.6192(3) 0.22147(12) 0.0449(7) Uani 1 1 d U
C15 C 1.03760(19) 0.6107(3) 0.16342(13) 0.0568(8) Uani 1 1 d .
H15 H 0.9993 0.5695 0.1420 0.068 Uiso 1 1 calc R
C16 C 1.10188(17) 0.6633(3) 0.13817(13) 0.0451(7) Uani 1 1 d .
H16 H 1.1072 0.6555 0.0998 0.054 Uiso 1 1 calc R
C17 C 0.96083(16) 0.5606(3) 0.25132(13) 0.0441(7) Uani 1 1 d .
C18 C 0.94512(17) 0.4337(3) 0.24315(12) 0.0437(7) Uani 1 1 d .
H18 H 0.9800 0.3837 0.2236 0.052 Uiso 1 1 calc R
C19 C 0.87642(17) 0.3809(3) 0.26455(12) 0.0476(7) Uani 1 1 d .
H19 H 0.8659 0.2956 0.2592 0.057 Uiso 1 1 calc R
C20 C 0.82357(14) 0.4555(3) 0.29392(10) 0.0358(6) Uani 1 1 d .
C21 C 0.83944(17) 0.5832(3) 0.30201(12) 0.0436(7) Uani 1 1 d .
H21 H 0.8045 0.6335 0.3214 0.052 Uiso 1 1 calc R
C22 C 0.90826(16) 0.6354(3) 0.28084(12) 0.0460(7) Uani 1 1 d .
H22 H 0.9191 0.7206 0.2864 0.055 Uiso 1 1 calc R
C23 C 0.41165(16) 0.6984(3) 0.13232(11) 0.0425(6) Uani 1 1 d .
H23 H 0.4112 0.7166 0.0944 0.051 Uiso 1 1 calc R
C24 C 0.47397(17) 0.6473(3) 0.15565(12) 0.0456(7) Uani 1 1 d .
H24 H 0.5177 0.6316 0.1341 0.055 Uiso 1 1 calc R
C25 C 0.47681(15) 0.6146(3) 0.21371(11) 0.0389(6) Uani 1 1 d .
C26 C 0.40942(16) 0.6425(3) 0.24418(12) 0.0421(6) Uani 1 1 d .
H26 H 0.4084 0.6229 0.2819 0.051 Uiso 1 1 calc R
C27 C 0.34634(16) 0.6972(3) 0.21960(12) 0.0456(7) Uani 1 1 d .
H27 H 0.3026 0.7157 0.2408 0.055 Uiso 1 1 calc R
C28 C 0.54788(15) 0.5534(3) 0.23858(11) 0.0403(6) Uani 1 1 d .
C29 C 0.61839(16) 0.5267(3) 0.20804(11) 0.0408(6) Uani 1 1 d .
H29 H 0.6188 0.5445 0.1701 0.049 Uiso 1 1 calc R
C30 C 0.68272(16) 0.4777(3) 0.23208(12) 0.0440(7) Uani 1 1 d .
H30 H 0.7274 0.4632 0.2114 0.053 Uiso 1 1 calc R
C31 C 0.68217(15) 0.4486(3) 0.28837(11) 0.0378(6) Uani 1 1 d .
C32 C 0.61496(16) 0.4737(3) 0.32013(12) 0.0421(6) Uani 1 1 d .
H32 H 0.6154 0.4555 0.3580 0.051 Uiso 1 1 calc R
C33 C 0.54884(15) 0.5251(3) 0.29512(11) 0.0403(6) Uani 1 1 d .
H33 H 0.5046 0.5411 0.3161 0.048 Uiso 1 1 calc R
C34 C 0.62001(16) -0.4876(3) 0.58617(11) 0.0387(6) Uani 1 1 d .
C35 C 0.58007(18) -0.5289(3) 0.48593(12) 0.0526(8) Uani 1 1 d .
H35A H 0.6273 -0.5797 0.4832 0.063 Uiso 1 1 calc R
H35B H 0.5896 -0.4462 0.4702 0.063 Uiso 1 1 calc R
C36 C 0.55263(16) -0.5188(3) 0.54814(11) 0.0431(7) Uani 1 1 d .
H36 H 0.5258 -0.5958 0.5599 0.052 Uiso 1 1 calc R
C37 C 0.49414(17) -0.4029(3) 0.54450(13) 0.0473(7) Uani 1 1 d .
H37A H 0.5149 -0.3348 0.5222 0.057 Uiso 1 1 calc R
H37B H 0.4811 -0.3713 0.5811 0.057 Uiso 1 1 calc R
C38 C 0.87307(17) -0.4947(3) 0.58284(12) 0.0435(7) Uani 1 1 d .
C39 C 1.01771(13) -0.5055(3) 0.55990(12) 0.0492(7) Uani 1 1 d D
H39A H 1.0270 -0.5549 0.5934 0.059 Uiso 1 1 calc R
H39B H 1.0238 -0.4172 0.5697 0.059 Uiso 1 1 calc R
C40 C 0.93624(13) -0.5273(3) 0.53959(11) 0.0407(6) Uani 1 1 d D
H40 H 0.9316 -0.6181 0.5325 0.049 Uiso 1 1 calc R
C41 C 0.92157(17) -0.4603(3) 0.48207(11) 0.0471(7) Uani 1 1 d .
H41A H 0.8699 -0.4836 0.4675 0.057 Uiso 1 1 calc R
H41B H 0.9220 -0.3696 0.4876 0.057 Uiso 1 1 calc R
N1 N 0.74920(13) -0.1692(2) 0.56029(9) 0.0387(5) Uani 1 1 d U
N2 N 1.15815(13) 0.7271(2) 0.16900(10) 0.0407(5) Uani 1 1 d U
N3 N 0.34532(12) 0.7262(2) 0.16389(9) 0.0375(5) Uani 1 1 d .
N4 N 0.75227(12) 0.4038(2) 0.31269(9) 0.0383(5) Uani 1 1 d .
Ni1 Ni 0.749932(19) -0.31313(3) 0.622086(12) 0.03132(9) Uani 1 1 d U
O1 O 0.66264(11) -0.3962(2) 0.57592(7) 0.0450(5) Uani 1 1 d .
O2 O 0.62948(11) -0.56260(19) 0.62705(8) 0.0445(5) Uani 1 1 d .
O3 O 0.83119(11) -0.40267(19) 0.57282(8) 0.0434(4) Uani 1 1 d U
O4 O 0.87075(11) -0.56367(19) 0.62539(8) 0.0444(5) Uani 1 1 d .
O1W O 0.75128(11) -0.46259(18) 0.68012(7) 0.0382(4) Uani 1 1 d U
H1W4 H 0.7131 -0.5248 0.6696 0.046 Uiso 1 1 d R
H1W6 H 0.8026 -0.5003 0.6807 0.046 Uiso 1 1 d R

loop_
_atom_site_aniso_label
_atom_site_aniso_U_11
_atom_site_aniso_U_22
_atom_site_aniso_U_33
_atom_site_aniso_U_23
_atom_site_aniso_U_13
_atom_site_aniso_U_12
C1 0.0569(18) 0.0364(13) 0.0385(15) -0.0035(12) -0.0037(13) -0.0054(13)
C2 0.0584(19) 0.0437(17) 0.0429(16) -0.0016(13) 0.0085(13) 0.0080(14)
C3 0.0357(14) 0.0453(16) 0.0390(14) 0.0062(12) -0.0164(11) -0.0127(12)
C4 0.0541(18) 0.0429(17) 0.0380(15) -0.0026(12) -0.0022(12) 0.0033(13)
C5 0.0597(18) 0.0420(17) 0.0374(15) 0.0002(12) -0.0104(13) 0.0115(14)
C6 0.0362(14) 0.0390(15) 0.0491(16) 0.0102(12) 0.0151(12) 0.0070(12)
C7 0.0409(15) 0.0396(16) 0.0500(16) -0.0103(13) -0.0065(12) 0.0041(12)
C8 0.0489(16) 0.0421(16) 0.0397(15) -0.0055(12) 0.0059(12) -0.0113(13)
C9 0.0323(14) 0.0439(16) 0.0482(15) 0.0071(13) 0.0103(11) 0.0077(12)
C10 0.0370(15) 0.0424(16) 0.0473(16) -0.0025(13) -0.0096(12) 0.0056(12)
C11 0.0455(16) 0.0453(16) 0.0306(13) -0.0107(12) 0.0088(11) -0.0112(13)
C12 0.0523(19) 0.064(2) 0.0542(15) -0.0126(16) 0.0125(14) -0.0179(16)
C13 0.0413(15) 0.0511(18) 0.0485(16) 0.0095(14) 0.0055(11) 0.0018(12)
C14 0.0424(16) 0.0427(16) 0.0504(17) -0.0067(13) 0.0186(12) -0.0080(12)
C15 0.0543(19) 0.065(2) 0.0513(18) -0.0093(16) 0.0072(14) -0.0211(16)
C16 0.0465(16) 0.0415(17) 0.0474(16) 0.0064(13) 0.0070(12) 0.0050(13)
C17 0.0376(15) 0.0386(16) 0.0568(18) -0.0091(13) 0.0146(12) -0.0029(12)
C18 0.0433(16) 0.0384(16) 0.0499(16) -0.0096(13) 0.0151(12) -0.0026(12)
C19 0.0486(17) 0.0405(16) 0.0544(18) -0.0170(13) 0.0148(13) -0.0108(13)
C20 0.0306(13) 0.0407(15) 0.0359(14) -0.0069(11) 0.0003(10) -0.0079(11)
C21 0.0433(16) 0.0431(16) 0.0451(16) -0.0111(13) 0.0169(12) -0.0038(13)
C22 0.0386(15) 0.0428(16) 0.0571(18) -0.0129(14) 0.0131(13) -0.0111(13)
C23 0.0414(15) 0.0517(17) 0.0343(14) 0.0060(12) -0.0032(11) -0.0083(13)
C24 0.0374(15) 0.0589(19) 0.0409(15) -0.0051(13) 0.0064(11) 0.0130(13)
C25 0.0315(14) 0.0401(15) 0.0444(15) -0.0119(12) -0.0182(11) -0.0051(11)
C26 0.0356(14) 0.0506(17) 0.0399(15) 0.0143(13) -0.0048(11) -0.0081(12)
C27 0.0371(14) 0.0565(19) 0.0435(16) -0.0027(14) 0.0077(12) 0.0084(13)
C28 0.0297(14) 0.0499(17) 0.0406(15) -0.0096(12) -0.0144(11) -0.0072(12)
C29 0.0367(15) 0.0520(17) 0.0336(14) 0.0013(12) -0.0023(11) -0.0083(13)
C30 0.0396(16) 0.0467(17) 0.0458(16) -0.0137(13) 0.0032(12) -0.0012(13)
C31 0.0313(13) 0.0379(15) 0.0441(15) -0.0022(12) -0.0044(11) -0.0053(11)
C32 0.0399(15) 0.0476(17) 0.0387(14) -0.0005(12) -0.0043(11) -0.0066(13)
C33 0.0318(14) 0.0458(16) 0.0434(15) -0.0022(12) 0.0048(11) -0.0059(12)
C34 0.0362(14) 0.0394(15) 0.0398(15) -0.0090(12) -0.0142(11) 0.0076(12)
C35 0.0519(18) 0.066(2) 0.0392(15) 0.0036(14) -0.0158(13) -0.0146(15)
C36 0.0417(16) 0.0452(16) 0.0419(15) -0.0117(13) -0.0132(12) 0.0008(13)
C37 0.0412(16) 0.0406(16) 0.0592(19) 0.0061(14) -0.0198(13) -0.0043(13)
C38 0.0449(16) 0.0409(16) 0.0452(16) -0.0079(13) 0.0101(12) -0.0051(13)
C39 0.0483(17) 0.0567(19) 0.0424(16) -0.0022(14) -0.0001(13) -0.0049(14)
C40 0.0435(15) 0.0386(15) 0.0406(15) -0.0009(12) 0.0107(12) -0.0039(12)
C41 0.0421(16) 0.0604(19) 0.0388(15) -0.0092(14) 0.0001(12) -0.0076(14)
N1 0.0451(13) 0.0415(12) 0.0296(11) -0.0004(9) 0.0000(9) -0.0022(10)
N2 0.0346(12) 0.0371(12) 0.0510(12) -0.0057(10) 0.0180(10) -0.0005(10)
N3 0.0270(11) 0.0468(13) 0.0384(12) -0.0066(10) -0.0113(9) -0.0001(9)
N4 0.0332(12) 0.0392(12) 0.0427(13) -0.0011(10) 0.0038(9) -0.0050(10)
Ni1 0.03230(17) 0.03703(18) 0.02452(15) -0.00020(13) -0.00187(11) -0.00010(14)
O1 0.0461(11) 0.0510(12) 0.0370(10) 0.0008(9) -0.0175(8) -0.0003(10)
O2 0.0479(12) 0.0435(11) 0.0416(11) -0.0053(9) -0.0151(9) 0.0023(9)
O3 0.0401(11) 0.0484(12) 0.0420(11) -0.0033(9) 0.0093(8) -0.0061(9)
O4 0.0388(11) 0.0501(12) 0.0450(11) -0.0055(9) 0.0148(8) -0.0083(9)
O1W 0.0393(10) 0.0491(10) 0.0258(9) 0.0037(7) -0.0062(7) -0.0016(8)

loop_
_atom_type_symbol
_atom_type_description
_atom_type_scat_dispersion_real
_atom_type_scat_dispersion_imag
_atom_type_scat_source
C C 0.0033 0.0016 'International Tables Vol C Tables 4.2.6.8 and 6.1.1.4'
H H 0.0000 0.0000 'International Tables Vol C Tables 4.2.6.8 and 6.1.1.4'
N N 0.0061 0.0033 'International Tables Vol C Tables 4.2.6.8 and 6.1.1.4'
O O 0.0106 0.0060 'International Tables Vol C Tables 4.2.6.8 and 6.1.1.4'
Ni Ni 0.3393 1.1124 'International Tables Vol C Tables 4.2.6.8 and 6.1.1.4'

loop_
_geom_angle_atom_site_label_1
_geom_angle_atom_site_label_2
_geom_angle_atom_site_label_3
_geom_angle
_geom_angle_site_symmetry_1
_geom_angle_site_symmetry_3
C2 C1 N1 119.7(3) . .
C2 C1 H1 120.2 . .
N1 C1 H1 120.2 . .
C1 C2 C3 121.4(3) . .
C1 C2 H2 119.3 . .
C3 C2 H2 119.3 . .
C2 C3 C4 118.8(3) . .
C2 C3 C6 118.8(3) . .
C4 C3 C6 122.4(3) . .
C5 C4 C3 119.8(3) . .
C5 C4 H4 120.1 . .
C3 C4 H4 120.1 . .
C4 C5 N1 121.2(3) . .
C4 C5 H5 119.4 . .
N1 C5 H5 119.4 . .
C7 C6 C11 118.2(3) . .
C7 C6 C3 122.4(3) . .
C11 C6 C3 119.4(2) . .
C8 C7 C6 121.8(3) . .
C8 C7 H7 119.1 . .
C6 C7 H7 119.1 . .
C7 C8 C9 120.5(3) . .
C7 C8 H8 119.7 . .
C9 C8 H8 119.7 . .
C8 C9 C10 118.1(3) . .
C8 C9 N4 119.5(2) . .
C10 C9 N4 122.4(2) . .
C11 C10 C9 121.6(3) . .
C11 C10 H10 119.2 . .
C9 C10 H10 119.2 . .
C10 C11 C6 119.8(3) . .
C10 C11 H11 120.1 . .
C6 C11 H11 120.1 . .
C13 C12 N2 122.1(3) . .
C13 C12 H12 119.0 . .
N2 C12 H12 119.0 . .
C14 C13 C12 120.8(3) . .
C14 C13 H13 119.6 . .
C12 C13 H13 119.6 . .
C13 C14 C15 118.7(3) . .
C13 C14 C17 119.1(3) . .
C15 C14 C17 122.2(3) . .
C16 C15 C14 120.2(3) . .
C16 C15 H15 119.9 . .
C14 C15 H15 119.9 . .
N2 C16 C15 120.8(3) . .
N2 C16 H16 119.6 . .
C15 C16 H16 119.6 . .
C18 C17 C22 119.9(3) . .
C18 C17 C14 118.6(2) . .
C22 C17 C14 121.0(3) . .
C17 C18 C19 119.7(3) . .
C17 C18 H18 120.2 . .
C19 C18 H18 120.2 . .
C20 C19 C18 120.6(3) . .
C20 C19 H19 119.7 . .
C18 C19 H19 119.7 . .
C21 C20 C19 119.6(2) . .
C21 C20 N4 119.8(2) . .
C19 C20 N4 120.5(2) . .
C20 C21 C22 119.7(3) . .
C20 C21 H21 120.2 . .
C22 C21 H21 120.2 . .
C17 C22 C21 120.5(3) . .
C17 C22 H22 119.7 . .
C21 C22 H22 119.7 . .
C24 C23 N3 120.6(2) . .
C24 C23 H23 119.7 . .
N3 C23 H23 119.7 . .
C23 C24 C25 121.8(3) . .
C23 C24 H24 119.1 . .
C25 C24 H24 119.1 . .
C26 C25 C24 116.3(2) . .
C26 C25 C28 123.3(2) . .
C24 C25 C28 120.4(2) . .
C27 C26 C25 121.0(3) . .
C27 C26 H26 119.5 . .
C25 C26 H26 119.5 . .
C26 C27 N3 121.2(2) . .
C26 C27 H27 119.4 . .
N3 C27 H27 119.4 . .
C33 C28 C29 117.4(2) . .
C33 C28 C25 118.6(2) . .
C29 C28 C25 123.9(2) . .
C30 C29 C28 122.6(3) . .
C30 C29 H29 118.7 . .
C28 C29 H29 118.7 . .
C29 C30 C31 119.1(3) . .
C29 C30 H30 120.4 . .
C31 C30 H30 120.4 . .
C30 C31 N4 117.3(2) . .
C30 C31 C32 120.4(3) . .
N4 C31 C32 122.1(2) . .
C33 C32 C31 120.2(3) . .
C33 C32 H32 119.9 . .
C31 C32 H32 119.9 . .
C32 C33 C28 120.3(3) . .
C32 C33 H33 119.9 . .
C28 C33 H33 119.9 . .
O1 C34 O2 125.3(2) . .
O1 C34 C36 119.9(3) . .
O2 C34 C36 114.8(3) . .
C36 C35 C37 102.4(2) . 3_646
C36 C35 H35A 111.3 . .
C37 C35 H35A 111.3 3_646 .
C36 C35 H35B 111.3 . .
C37 C35 H35B 111.3 3_646 .
H35A C35 H35B 109.2 . .
C34 C36 C35 110.9(2) . .
C34 C36 C37 109.7(2) . .
C35 C36 C37 101.5(2) . .
C34 C36 H36 111.4 . .
C35 C36 H36 111.4 . .
C37 C36 H36 111.4 . .
C36 C37 C35 99.4(2) . 3_646
C36 C37 H37A 111.9 . .
C35 C37 H37A 111.9 3_646 .
C36 C37 H37B 111.9 . .
C35 C37 H37B 111.9 3_646 .
H37A C37 H37B 109.6 . .
O3 C38 O4 126.3(3) . .
O3 C38 C40 117.0(3) . .
O4 C38 C40 116.7(3) . .
C40 C39 C41 113.2(2) . 3_746
C40 C39 H39A 108.9 . .
C41 C39 H39A 108.9 3_746 .
C40 C39 H39B 108.9 . .
C41 C39 H39B 108.9 3_746 .
H39A C39 H39B 107.7 . .
C39 C40 C38 113.8(2) . .
C39 C40 C41 110.5(2) . .
C38 C40 C41 112.9(2) . .
C39 C40 H40 106.3 . .
C38 C40 H40 106.3 . .
C41 C40 H40 106.3 . .
C39 C41 C40 112.5(2) 3_746 .
C39 C41 H41A 109.1 3_746 .
C40 C41 H41A 109.1 . .
C39 C41 H41B 109.1 3_746 .
C40 C41 H41B 109.1 . .
H41A C41 H41B 107.8 . .
C5 N1 C1 119.1(2) . .
C5 N1 Ni1 118.82(18) . .
C1 N1 Ni1 122.09(17) . .
C16 N2 C12 117.3(2) . .
C16 N2 Ni1 115.59(18) . 4_665
C12 N2 Ni1 126.92(19) . 4_665
C27 N3 C23 119.1(2) . .
C27 N3 Ni1 123.86(18) . 4_565
C23 N3 Ni1 117.07(17) . 4_565
C31 N4 C9 120.7(2) . .
C31 N4 C20 117.7(2) . .
C9 N4 C20 121.5(2) . .
O1 Ni1 O3 88.79(8) . .
O1 Ni1 N3 175.40(9) . 4_666
O3 Ni1 N3 87.46(8) . 4_666
O1 Ni1 O1W 91.88(7) . .
O3 Ni1 O1W 92.02(8) . .
N3 Ni1 O1W 90.93(8) 4_666 .
O1 Ni1 N1 86.37(8) . .
O3 Ni1 N1 85.65(8) . .
N3 Ni1 N1 90.68(9) 4_666 .
O1W Ni1 N1 177.11(8) . .
O1 Ni1 N2 86.50(9) . 4_566
O3 Ni1 N2 175.29(8) . 4_566
N3 Ni1 N2 97.23(9) 4_666 4_566
O1W Ni1 N2 88.29(8) . 4_566
N1 Ni1 N2 93.89(9) . 4_566
C34 O1 Ni1 130.85(17) . .
C38 O3 Ni1 130.09(18) . .
Ni1 O1W H1W4 110.2 . .
Ni1 O1W H1W6 108.7 . .
H1W4 O1W H1W6 109.2 . .

loop_
_geom_bond_atom_site_label_1
_geom_bond_atom_site_label_2
_geom_bond_distance
_geom_bond_site_symmetry_2
C1 C2 1.375(4) .
C1 N1 1.393(3) .
C1 H1 0.9300 .
C2 C3 1.379(4) .
C2 H2 0.9300 .
C3 C4 1.397(4) .
C3 C6 1.502(4) .
C4 C5 1.373(4) .
C4 H4 0.9300 .
C5 N1 1.382(3) .
C5 H5 0.9300 .
C6 C7 1.389(4) .
C6 C11 1.396(4) .
C7 C8 1.374(4) .
C7 H7 0.9300 .
C8 C9 1.389(4) .
C8 H8 0.9300 .
C9 C10 1.392(4) .
C9 N4 1.401(3) .
C10 C11 1.386(4) .
C10 H10 0.9300 .
C11 H11 0.9300 .
C12 C13 1.364(4) .
C12 N2 1.387(4) .
C12 H12 0.9300 .
C13 C14 1.343(4) .
C13 H13 0.9300 .
C14 C15 1.405(4) .
C14 C17 1.518(4) .
C15 C16 1.379(4) .
C15 H15 0.9300 .
C16 N2 1.375(4) .
C16 H16 0.9300 .
C17 C18 1.384(4) .
C17 C22 1.398(4) .
C18 C19 1.402(4) .
C18 H18 0.9300 .
C19 C20 1.398(4) .
C19 H19 0.9300 .
C20 C21 1.392(4) .
C20 N4 1.413(3) .
C21 C22 1.400(4) .
C21 H21 0.9300 .
C22 H22 0.9300 .
C23 C24 1.306(4) .
C23 N3 1.403(3) .
C23 H23 0.9300 .
C24 C25 1.436(4) .
C24 H24 0.9300 .
C25 C26 1.404(4) .
C25 C28 1.485(4) .
C26 C27 1.344(4) .
C26 H26 0.9300 .
C27 N3 1.372(3) .
C27 H27 0.9300 .
C28 C33 1.389(4) .
C28 C29 1.446(4) .
C29 C30 1.331(4) .
C29 H29 0.9300 .
C30 C31 1.386(4) .
C30 H30 0.9300 .
C31 N4 1.399(3) .
C31 C32 1.412(4) .
C32 C33 1.376(4) .
C32 H32 0.9300 .
C33 H33 0.9300 .
C34 O1 1.238(3) .
C34 O2 1.270(3) .
C34 C36 1.487(3) .
C35 C36 1.577(4) .
C35 C37 1.615(4) 3_646
C35 H35A 0.9700 .
C35 H35B 0.9700 .
C36 C37 1.581(4) .
C36 H36 0.9800 .
C37 C35 1.615(4) 3_646
C37 H37A 0.9700 .
C37 H37B 0.9700 .
C38 O3 1.228(3) .
C38 O4 1.257(3) .
C38 C40 1.548(4) .
C39 C40 1.4770(10) .
C39 C41 1.502(4) 3_746
C39 H39A 0.9700 .
C39 H39B 0.9700 .
C40 C41 1.568(4) .
C40 H40 0.9800 .
C41 C39 1.502(4) 3_746
C41 H41A 0.9700 .
C41 H41B 0.9700 .
N1 Ni1 2.127(2) .
N2 Ni1 2.147(2) 4_665
N3 Ni1 2.102(2) 4_565
Ni1 O1 2.0336(18) .
Ni1 O3 2.0680(19) .
Ni1 N3 2.102(2) 4_666
Ni1 O1W 2.1085(18) .
Ni1 N2 2.147(2) 4_566
O1W H1W4 0.9564 .
O1W H1W6 0.9597 .

loop_
_platon_squeeze_void_nr
_platon_squeeze_void_average_x
_platon_squeeze_void_average_y
_platon_squeeze_void_average_z
_platon_squeeze_void_volume
_platon_squeeze_void_count_electrons
_platon_squeeze_void_content
1 0.061 0.000 0.500 530 31 ' '
2 1.082 0.500 0.000 530 31 ' '
